data_4348815
loop_
_publ_author_name
'Sadeghi, Omid'
'Falaise, Cl\'ement'
'Molina, Pedro I.'
'Hufschmid, Ryan'
'Campana, Charles F.'
'Noll, Bruce C.'
'Browning, Nigel D.'
'Nyman, May'

_publ_section_title
;
 Chemical Stabilization and Electrochemical Destabilization of the Iron
 Keggin Ion in Water.
;
_journal_issue 21
_journal_name_full 'Inorganic chemistry'
_journal_page_first 11078
_journal_page_last 11088
_journal_paper_doi 10.1021/acs.inorgchem.6b01694
_journal_volume 55
_journal_year 2016
_chemical_formula_moiety 'C20 Bi6 F30 Fe13 Na4 O58'
_chemical_formula_sum 'C20 Bi6 F30 Fe13 Na4 O58'
_chemical_formula_weight 3810
_space_group_IT_number 12
_space_group_name_Hall '-C 2y'
_space_group_name_H-M_alt 'C 1 2/m 1'
_symmetry_cell_setting monoclinic
_symmetry_Int_Tables_number 12
_symmetry_space_group_name_Hall '-C 2y'
_symmetry_space_group_name_H-M 'C 1 2/m 1'
_cell_angle_alpha 90
_cell_angle_beta 103.109(4)
_cell_angle_gamma 90
_cell_formula_units_Z 2
_cell_length_a 19.944(2)
_cell_length_b 19.251(2)
_cell_length_c 15.1010(16)
_cell_measurement_reflns_used 9974
_cell_measurement_temperature 100(2)
_cell_measurement_theta_max 27.005
_cell_measurement_theta_min 2.529
_cell_volume 5646.8(10)
_diffrn_ambient_temperature 100(2)
_diffrn_detector 'Bruker PHOTON 100 CMOS'
_diffrn_measured_fraction_theta_full 1
_diffrn_measured_fraction_theta_max 1
_diffrn_measurement_device_type 'Bruker D8 Venture'
_diffrn_measurement_method '\f and \w scans'
_diffrn_radiation_monochromator 'TRIUMPH curved-crystal'
_diffrn_radiation_probe x-ray
_diffrn_radiation_source 'INCOATEC I\mS micro-focus source'
_diffrn_radiation_type 'Mo K\a'
_diffrn_radiation_wavelength 0.71073
_diffrn_reflns_av_R_equivalents 0
_diffrn_reflns_av_unetI/netI 0.0767
_diffrn_reflns_limit_h_max 25
_diffrn_reflns_limit_h_min -25
_diffrn_reflns_limit_k_max 24
_diffrn_reflns_limit_k_min 0
_diffrn_reflns_limit_l_max 19
_diffrn_reflns_limit_l_min 0
_diffrn_reflns_number 13608
_diffrn_reflns_theta_full 27.5
_diffrn_reflns_theta_max 27.5
_diffrn_reflns_theta_min 2.19
_exptl_absorpt_coefficient_mu 11.061
_exptl_absorpt_correction_T_max 0.74552
_exptl_absorpt_correction_T_min 0.51579
_exptl_absorpt_correction_type multi-scan
_exptl_absorpt_process_details 'Bruker TWINABS 2012/1'
_exptl_crystal_colour red
_exptl_crystal_density_diffrn 2.2407
_exptl_crystal_description Needle
_exptl_crystal_F_000 3468
_exptl_crystal_size_max 0.169
_exptl_crystal_size_mid 0.049
_exptl_crystal_size_min 0.033
_refine_diff_density_max 3.73
_refine_diff_density_min -3.88
_refine_ls_extinction_method none
_refine_ls_goodness_of_fit_gt 3.08
_refine_ls_goodness_of_fit_ref 2.60
_refine_ls_number_constraints 23
_refine_ls_number_parameters 179
_refine_ls_number_reflns 6176
_refine_ls_number_restraints 24
_refine_ls_R_factor_all 0.1253
_refine_ls_R_factor_gt 0.0701
_refine_ls_shift/su_max 0.0370
_refine_ls_shift/su_mean 0.0042
_refine_ls_structure_factor_coef F
_refine_ls_weighting_details w=1/(\s^2^(F)+0.0001F^2^)
_refine_ls_weighting_scheme sigma
_refine_ls_wR_factor_gt 0.0818
_refine_ls_wR_factor_ref 0.0851
_reflns_number_gt 8971
_reflns_number_total 13608
_reflns_threshold_expression I>3\s(I)
_cod_data_source_file ic6b01694_si_002.cif
_cod_data_source_block I
_cod_depositor_comments
;
The following automatic conversions were performed:

data item '_diffrn_radiation_probe' value 'X-ray' was changed to
'x-ray' in accordance with the
/home/saulius/struct/COD-crude-data/automatic-downloads/DataCite-retrospective/ACS/depositions/lib/dictionaries/cif_core.dic
dictionary named 'cif_core.dic' version 2.4.2 last updated on
2011-04-26.

Automatic conversion script
Id: cif_fix_values 6909 2019-04-08 15:41:33Z antanas 
;
_cod_original_cell_volume 5646.9(11)
_cod_original_sg_symbol_H-M 'C 2/m'
_cod_database_code 4348815

loop_
_space_group_symop_id
_space_group_symop_operation_xyz
1 x,y,z
2 -x,y,-z
3 -x,-y,-z
4 x,-y,z
5 x+1/2,y+1/2,z
6 -x+1/2,y+1/2,-z
7 -x+1/2,-y+1/2,-z
8 x+1/2,-y+1/2,z

loop_
_atom_site_label
_atom_site_type_symbol
_atom_site_fract_x
_atom_site_fract_y
_atom_site_fract_z
_atom_site_adp_type
_atom_site_U_iso_or_equiv
_atom_site_site_symmetry_multiplicity
_atom_site_occupancy
_atom_site_calc_flag
Bi1 Bi 0.49731(4) 0.5 1.68804(4) Uani 0.0085(3) 4 1 d
Bi2 Bi 0.32878(4) 0.67261(3) 1.95223(4) Uani 0.0105(2) 8 1 d
Fe1 Fe 0.41400(14) 0.58847(14) 1.81619(13) Uani 0.0095(8) 8 1 d
Fe2 Fe 0.5 0.67505(18) 2 Uani 0.0133(13) 4 1 d
Fe3 Fe 0.41147(17) 0.58578(16) 2.13139(14) Uani 0.0177(10) 8 1 d
Fe4 Fe 0.3268(2) 0.5 1.9440(2) Uani 0.0156(13) 4 1 d
O1 O 0.4229(16) 0.5 1.773(2) Uiso 0.0165(7) 4 0.5 d
O2 O 0.2192(7) 0.5 1.9025(10) Uiso 0.0165(7) 4 1 d
O3 O 0.1930(5) 0.6326(5) 1.9052(7) Uiso 0.0165(7) 8 1 d
O4 O 0.3554(5) 0.6387(5) 2.2065(6) Uiso 0.0165(7) 8 1 d
O5 O 0.2843(5) 0.7035(5) 2.1007(6) Uiso 0.0165(7) 8 1 d
C1 C 0.3104(9) 0.6878(8) 2.1856(6) Uiso 0.044(4) 8 1 d
C2 C 0.28775(8) 0.72844(8) 2.26271(11) Uiso 0.065(6) 8 1 d
Na1 Na 0.5 0.3377(10) 1.5 Uani 0.090(9) 4 1 d
Na2 Na 0.3415(9) 0.5 1.4483(10) Uani 0.079(8) 4 1 d
O6 O 0.4180(5) 0.4129(5) 1.3873(6) Uiso 0.0165(7) 8 1 d
Fe5 Fe 0.5 0.5 2 Uani 0.020(2) 2 1 d
F1 F 0.23336(17) 0.76264(13) 2.2296(2) Uiso 0.045(2) 8 1 d
F2 F 0.3340(2) 0.76979(15) 2.3084(2) Uiso 0.134(7) 8 1 d
F3 F 0.27434(12) 0.6813(2) 2.3150(3) Uiso 0.127(6) 8 1 d
O7 O 0.5719(11) 0.6577(11) 2.0954(16) Uiso 0.0165(7) 8 0.5 d
O8 O 0.5820(11) 0.6924(11) 2.1273(16) Uiso 0.0165(7) 8 0.5 d
O9 O 0.4250(11) 0.6558(11) 2.0449(16) Uiso 0.0165(7) 8 0.5 d
O10 O 0.5743(11) 0.6927(11) 1.9284(15) Uiso 0.0165(7) 8 0.5 d
O11 O 0.3055(11) 0.5804(10) 2.0489(15) Uiso 0.0165(7) 8 0.5 d
O12 O 0.3506(11) 0.5773(11) 2.0280(16) Uiso 0.0165(7) 8 0.5 d
O13 O 0.3809(16) 0.5 2.201(2) Uiso 0.0165(7) 4 0.5 d
O14 O 0.4207(16) 0.5 2.181(2) Uiso 0.0165(7) 4 0.5 d
O15 O 0.4971(10) 0.6140(12) 1.7537(17) Uiso 0.0165(7) 8 0.5 d
O16 O 0.3950(16) 0.5 1.727(2) Uiso 0.0165(7) 4 0.5 d
O17 O 0.3185(11) 0.5788(11) 1.8412(16) Uiso 0.0165(7) 8 0.5 d
O18 O 0.3475(12) 0.5774(11) 1.8821(16) Uiso 0.0165(7) 8 0.5 d
O19 O 0.4321(15) 0.5 1.914(2) Uiso 0.0165(7) 4 0.5 d
O20 O 0.4187(16) 0.5 2.043(2) Uiso 0.0165(7) 4 0.5 d
O21 O 0.5043(9) 0.5789(11) 2.0688(17) Uiso 0.0165(7) 8 0.5 d
O22 O 0.5028(10) 0.5852(13) 1.7847(18) Uiso 0.0165(7) 8 0.5 d
O1c'a O 0.3530(6) 0.6290(6) 1.6978(8) Uiso 0.0165(7) 8 0.5 d
O2c'a O 0.4282(10) 0.6132(10) 1.5999(13) Uiso 0.0165(7) 8 0.5 d
C1c'a C 0.3755(12) 0.6417(13) 1.6233(14) Uiso 0.062(6) 8 0.5 d
C2c'a C 0.3408(6) 0.7001(6) 1.5610(8) Uiso 0.023(4) 8 0.5 d
F1c'a F 0.3654(6) 0.7044(6) 1.4904(9) Uiso 0.090(5) 8 0.5 d
F2c'a F 0.3470(6) 0.7580(7) 1.6017(8) Uiso 0.093(6) 8 0.5 d
F3c'a F 0.2779(7) 0.6839(6) 1.5380(8) Uiso 0.082(5) 8 0.5 d
O1c'b O 0.3719(10) 0.6498(11) 1.7034(11) Uiso 0.0165(7) 8 0.5 d
O2c'b O 0.3869(12) 0.5737(14) 1.5874(17) Uiso 0.0165(7) 8 0.5 d
C1c'b C 0.3559(12) 0.6241(14) 1.6198(17) Uiso 0.062(6) 8 0.5 d
C2c'b C 0.2991(7) 0.6604(7) 1.5504(10) Uiso 0.023(4) 8 0.5 d
F1c'b F 0.2870(9) 0.6285(9) 1.4745(11) Uiso 0.090(5) 8 0.5 d
F2c'b F 0.3143(12) 0.7230(8) 1.5385(13) Uiso 0.093(6) 8 0.5 d
F3c'b F 0.2462(8) 0.6584(9) 1.5831(11) Uiso 0.082(5) 8 0.5 d
O1c'c O 0.5050(10) 0.7798(11) 2.0124(14) Uiso 0.0165(7) 8 0.5 d
O2c'c O 0.6216(13) 0.8055(13) 2.0205(18) Uiso 0.0165(7) 8 0.5 d
C1c'c C 0.5577(14) 0.8226(12) 2.0160(17) Uiso 0.062(6) 8 0.5 d
C2c'c C 0.5448(8) 0.9002(6) 2.0241(9) Uiso 0.023(4) 8 0.5 d
F1c'c F 0.5988(9) 0.9351(9) 2.0228(13) Uiso 0.090(5) 8 0.5 d
F2c'c F 0.5247(12) 0.9143(10) 2.0958(12) Uiso 0.093(6) 8 0.5 d
F3c'c F 0.4980(8) 0.9157(7) 1.9555(11) Uiso 0.082(5) 8 0.5 d

loop_
_atom_site_aniso_label
_atom_site_aniso_type_symbol
_atom_site_aniso_U_11
_atom_site_aniso_U_22
_atom_site_aniso_U_33
_atom_site_aniso_U_12
_atom_site_aniso_U_13
_atom_site_aniso_U_23
Bi1 Bi 0.0128(7) 0.0085(6) 0.0043(3) 0 0.0022(3) 0
Bi2 Bi 0.0162(4) 0.0092(4) 0.0068(2) 0.00222(19) 0.0039(2) 0.0012(2)
Fe1 Fe 0.0077(14) 0.0167(15) 0.0038(9) 0.0029(7) 0.0006(9) 0.0008(9)
Fe2 Fe 0.014(2) 0.0034(18) 0.026(2) 0 0.0127(14) 0
Fe3 Fe 0.031(2) 0.0175(17) 0.0059(10) 0.0144(8) 0.0079(12) 0.0041(10)
Fe4 Fe 0.021(2) 0.0052(19) 0.016(2) 0 -0.0061(14) 0
Na1 Na 0.067(12) 0.17(2) 0.038(10) 0 0.022(7) 0
Na2 Na 0.129(16) 0.051(10) 0.083(13) 0 0.078(11) 0
Fe5 Fe 0.023(5) 0.023(4) 0.0110(19) 0 0.001(2) 0

loop_
_atom_type_symbol
_atom_type_scat_dispersion_real
_atom_type_scat_dispersion_imag
_atom_type_scat_source
C 0.0033 0.0016 'International Tables Vol C tables 4.2.6.8 and 6.1.1.1'
Bi -4.1077 10.2566 'International Tables Vol C tables 4.2.6.8 and 6.1.1.1'
F 0.0171 0.0103 'International Tables Vol C tables 4.2.6.8 and 6.1.1.1'
Fe 0.3463 0.8444 'International Tables Vol C tables 4.2.6.8 and 6.1.1.1'
Na 0.0362 0.0249 'International Tables Vol C tables 4.2.6.8 and 6.1.1.1'
O 0.0106 0.0060 'International Tables Vol C tables 4.2.6.8 and 6.1.1.1'

loop_
_geom_angle_atom_site_label_1
_geom_angle_atom_site_label_2
_geom_angle_atom_site_label_3
_geom_angle_site_symmetry_1
_geom_angle_site_symmetry_3
_geom_angle
O1 Bi1 O6 . 2_658 142.8(2)
O1 Bi1 O6 . 3_668 142.8(2)
O1 Bi1 O13 . 2_659 106.3(11)
O1 Bi1 O14 . 2_659 86.3(13)
O1 Bi1 O15 . . 71.9(7)
O1 Bi1 O15 . 4_565 71.9(7)
O1 Bi1 O16 . . 20.4(11)
O1 Bi1 O22 . . 62.7(8)
O1 Bi1 O22 . 4_565 62.7(8)
O1 Bi1 O2c'a . . 87.1(6)
O1 Bi1 O2c'a . 4_565 87.1(6)
O1 Bi1 O2c'b . . 76.2(9)
O1 Bi1 O2c'b . 4_565 76.2(9)
O6 Bi1 O6 2_658 3_668 73.6(3)
O6 Bi1 O13 2_658 2_659 72.7(7)
O6 Bi1 O14 2_658 2_659 88.5(8)
O6 Bi1 O15 2_658 . 140.5(6)
O6 Bi1 O15 2_658 4_565 71.4(7)
O6 Bi1 O16 2_658 . 140.7(3)
O6 Bi1 O22 2_658 . 141.1(5)
O6 Bi1 O22 2_658 4_565 83.1(7)
O6 Bi1 O2c'a 2_658 . 124.1(4)
O6 Bi1 O2c'a 2_658 4_565 67.3(5)
O6 Bi1 O2c'b 2_658 . 124.2(6)
O6 Bi1 O2c'b 2_658 4_565 86.9(5)
O6 Bi1 O13 3_668 2_659 72.7(7)
O6 Bi1 O14 3_668 2_659 88.5(8)
O6 Bi1 O15 3_668 . 71.4(7)
O6 Bi1 O15 3_668 4_565 140.5(6)
O6 Bi1 O16 3_668 . 140.7(3)
O6 Bi1 O22 3_668 . 83.1(7)
O6 Bi1 O22 3_668 4_565 141.1(5)
O6 Bi1 O2c'a 3_668 . 67.3(5)
O6 Bi1 O2c'a 3_668 4_565 124.1(4)
O6 Bi1 O2c'b 3_668 . 86.9(5)
O6 Bi1 O2c'b 3_668 4_565 124.2(6)
O13 Bi1 O14 2_659 2_659 19.9(13)
O13 Bi1 O15 2_659 . 79.9(6)
O13 Bi1 O15 2_659 4_565 79.9(6)
O13 Bi1 O16 2_659 . 126.7(11)
O13 Bi1 O22 2_659 . 70.8(7)
O13 Bi1 O22 2_659 4_565 70.8(7)
O13 Bi1 O2c'a 2_659 . 126.9(4)
O13 Bi1 O2c'a 2_659 4_565 126.9(4)
O13 Bi1 O2c'b 2_659 . 149.1(4)
O13 Bi1 O2c'b 2_659 4_565 149.1(4)
O14 Bi1 O15 2_659 . 73.0(6)
O14 Bi1 O15 2_659 4_565 73.0(6)
O14 Bi1 O16 2_659 . 106.7(13)
O14 Bi1 O22 2_659 . 59.7(7)
O14 Bi1 O22 2_659 4_565 59.7(7)
O14 Bi1 O2c'a 2_659 . 127.3(4)
O14 Bi1 O2c'a 2_659 4_565 127.3(4)
O14 Bi1 O2c'b 2_659 . 143.8(7)
O14 Bi1 O2c'b 2_659 4_565 143.8(7)
O15 Bi1 O15 . 4_565 131.1(10)
O15 Bi1 O16 . . 78.7(6)
O15 Bi1 O22 . . 17.1(9)
O15 Bi1 O22 . 4_565 114.2(10)
O15 Bi1 O2c'a . . 55.4(7)
O15 Bi1 O2c'a . 4_565 150.6(6)
O15 Bi1 O2c'b . . 71.5(7)
O15 Bi1 O2c'b . 4_565 128.3(6)
O15 Bi1 O16 4_565 . 78.7(6)
O15 Bi1 O22 4_565 . 114.2(10)
O15 Bi1 O22 4_565 4_565 17.1(9)
O15 Bi1 O2c'a 4_565 . 150.6(6)
O15 Bi1 O2c'a 4_565 4_565 55.4(7)
O15 Bi1 O2c'b 4_565 . 128.3(6)
O15 Bi1 O2c'b 4_565 4_565 71.5(7)
O16 Bi1 O22 . . 74.7(7)
O16 Bi1 O22 . 4_565 74.7(7)
O16 Bi1 O2c'a . . 74.9(6)
O16 Bi1 O2c'a . 4_565 74.9(6)
O16 Bi1 O2c'b . . 59.3(8)
O16 Bi1 O2c'b . 4_565 59.3(8)
O22 Bi1 O22 . 4_565 97.2(10)
O22 Bi1 O2c'a . . 71.1(7)
O22 Bi1 O2c'a . 4_565 149.4(7)
O22 Bi1 O2c'b . . 84.1(7)
O22 Bi1 O2c'b . 4_565 132.0(7)
O22 Bi1 O2c'a 4_565 . 149.4(7)
O22 Bi1 O2c'a 4_565 4_565 71.1(7)
O22 Bi1 O2c'b 4_565 . 132.0(7)
O22 Bi1 O2c'b 4_565 4_565 84.1(7)
O2c'a Bi1 O2c'a . 4_565 104.4(5)
O2c'a Bi1 O2c'b . . 22.9(6)
O2c'a Bi1 O2c'b . 4_565 83.8(6)
O2c'a Bi1 O2c'b 4_565 . 83.8(6)
O2c'a Bi1 O2c'b 4_565 4_565 22.9(6)
O2c'b Bi1 O2c'b . 4_565 61.9(6)
O3 Bi2 O5 . . 77.5(3)
O3 Bi2 O7 . 2_659 139.7(6)
O3 Bi2 O8 . 2_659 135.8(6)
O3 Bi2 O9 . . 144.7(7)
O3 Bi2 O10 . 2_659 146.4(7)
O3 Bi2 O11 . . 68.9(5)
O3 Bi2 O12 . . 88.3(5)
O3 Bi2 O17 . . 72.2(5)
O3 Bi2 O18 . . 84.9(6)
O3 Bi2 O2c'c . 2_659 126.9(5)
O5 Bi2 O7 . 2_659 140.8(7)
O5 Bi2 O8 . 2_659 144.7(6)
O5 Bi2 O9 . . 84.4(8)
O5 Bi2 O10 . 2_659 72.0(7)
O5 Bi2 O11 . . 60.7(5)
O5 Bi2 O12 . . 79.1(8)
O5 Bi2 O17 . . 139.1(6)
O5 Bi2 O18 . . 136.2(7)
O5 Bi2 O2c'c . 2_659 81.0(7)
O7 Bi2 O8 2_659 2_659 19.8(8)
O7 Bi2 O9 2_659 . 57.8(10)
O7 Bi2 O10 2_659 2_659 68.8(9)
O7 Bi2 O11 2_659 . 113.4(7)
O7 Bi2 O12 2_659 . 88.4(9)
O7 Bi2 O17 2_659 . 68.4(8)
O7 Bi2 O18 2_659 . 59.0(8)
O7 Bi2 O2c'c 2_659 2_659 81.5(7)
O8 Bi2 O9 2_659 . 71.9(10)
O8 Bi2 O10 2_659 2_659 77.4(9)
O8 Bi2 O11 2_659 . 133.1(7)
O8 Bi2 O12 2_659 . 108.2(8)
O8 Bi2 O17 2_659 . 73.9(8)
O8 Bi2 O18 2_659 . 70.0(8)
O8 Bi2 O2c'c 2_659 2_659 69.2(8)
O9 Bi2 O10 . 2_659 20.1(8)
O9 Bi2 O11 . . 75.9(8)
O9 Bi2 O12 . . 58.5(8)
O9 Bi2 O17 . . 105.2(8)
O9 Bi2 O18 . . 87.8(8)
O9 Bi2 O2c'c . 2_659 78.6(7)
O10 Bi2 O11 2_659 . 83.9(7)
O10 Bi2 O12 2_659 . 72.7(7)
O10 Bi2 O17 2_659 . 124.9(7)
O10 Bi2 O18 2_659 . 107.8(7)
O10 Bi2 O2c'c 2_659 2_659 61.7(7)
O11 Bi2 O12 . . 25.0(8)
O11 Bi2 O17 . . 82.8(7)
O11 Bi2 O18 . . 75.6(8)
O11 Bi2 O2c'c . 2_659 135.3(7)
O12 Bi2 O17 . . 73.1(9)
O12 Bi2 O18 . . 60.3(10)
O12 Bi2 O2c'c . 2_659 134.0(8)
O17 Bi2 O18 . . 17.5(7)
O17 Bi2 O2c'c . 2_659 139.6(9)
O18 Bi2 O2c'c . 2_659 139.2(9)
O1 Fe1 O7 . 2_659 154.5(11)
O1 Fe1 O8 . 2_659 172.5(13)
O1 Fe1 O15 . . 84.8(13)
O1 Fe1 O16 . . 21.0(12)
O1 Fe1 O17 . . 98.8(14)
O1 Fe1 O18 . . 102.7(13)
O1 Fe1 O19 . . 61.0(11)
O1 Fe1 O21 . 2_659 95.3(11)
O1 Fe1 O22 . . 73.4(14)
O1 Fe1 O1c'a . . 97.3(9)
O1 Fe1 O1c'b . . 106.6(10)
O7 Fe1 O8 2_659 2_659 21.7(10)
O7 Fe1 O15 2_659 . 98.4(10)
O7 Fe1 O16 2_659 . 172.8(11)
O7 Fe1 O17 2_659 . 85.7(10)
O7 Fe1 O18 2_659 . 72.9(10)
O7 Fe1 O19 2_659 . 95.5(10)
O7 Fe1 O21 2_659 2_659 60.6(9)
O7 Fe1 O22 2_659 . 101.7(10)
O7 Fe1 O1c'a 2_659 . 108.2(8)
O7 Fe1 O1c'b 2_659 . 98.5(9)
O8 Fe1 O15 2_659 . 90.0(9)
O8 Fe1 O16 2_659 . 164.3(9)
O8 Fe1 O17 2_659 . 87.8(9)
O8 Fe1 O18 2_659 . 82.1(9)
O8 Fe1 O19 2_659 . 117.1(10)
O8 Fe1 O21 2_659 2_659 78.5(8)
O8 Fe1 O22 2_659 . 100.1(9)
O8 Fe1 O1c'a 2_659 . 87.5(7)
O8 Fe1 O1c'b 2_659 . 77.0(9)
O15 Fe1 O16 . . 87.2(12)
O15 Fe1 O17 . . 162.6(10)
O15 Fe1 O18 . . 171.3(9)
O15 Fe1 O19 . . 116.2(8)
O15 Fe1 O21 . 2_659 81.3(10)
O15 Fe1 O22 . . 19.6(9)
O15 Fe1 O1c'a . . 84.0(7)
O15 Fe1 O1c'b . . 73.6(8)
O16 Fe1 O17 . . 90.3(13)
O16 Fe1 O18 . . 101.4(12)
O16 Fe1 O19 . . 77.8(8)
O16 Fe1 O21 . 2_659 116.2(10)
O16 Fe1 O22 . . 82.0(13)
O16 Fe1 O1c'a . . 76.8(7)
O16 Fe1 O1c'b . . 87.5(8)
O17 Fe1 O18 . . 21.6(11)
O17 Fe1 O19 . . 79.9(9)
O17 Fe1 O21 . 2_659 115.1(11)
O17 Fe1 O22 . . 172.1(9)
O17 Fe1 O1c'a . . 78.6(8)
O17 Fe1 O1c'b . . 89.1(9)
O18 Fe1 O19 . . 64.9(9)
O18 Fe1 O21 . 2_659 93.4(10)
O18 Fe1 O22 . . 159.6(10)
O18 Fe1 O1c'a . . 99.2(8)
O18 Fe1 O1c'b . . 107.9(9)
O19 Fe1 O21 . 2_659 53.7(7)
O19 Fe1 O22 . . 96.6(9)
O19 Fe1 O1c'a . . 146.4(6)
O19 Fe1 O1c'b . . 161.5(7)
O21 Fe1 O22 2_659 . 67.4(11)
O21 Fe1 O1c'a 2_659 . 159.7(7)
O21 Fe1 O1c'b 2_659 . 144.6(8)
O22 Fe1 O1c'a . . 101.2(9)
O22 Fe1 O1c'b . . 92.3(9)
O1c'a Fe1 O1c'b . . 15.1(6)
O7 Fe2 O7 . 2_659 159.1(9)
O7 Fe2 O8 . . 19.6(8)
O7 Fe2 O8 . 2_659 173.9(11)
O7 Fe2 O9 . . 103.8(12)
O7 Fe2 O9 . 2_659 71.8(12)
O7 Fe2 O10 . . 85.1(11)
O7 Fe2 O10 . 2_659 98.4(11)
O7 Fe2 O21 . . 61.0(8)
O7 Fe2 O21 . 2_659 99.6(9)
O7 Fe2 O1c'c . . 95.5(8)
O7 Fe2 O1c'c . 2_659 105.4(8)
O7 Fe2 O8 2_659 . 173.9(11)
O7 Fe2 O8 2_659 2_659 19.6(8)
O7 Fe2 O9 2_659 . 71.8(12)
O7 Fe2 O9 2_659 2_659 103.8(12)
O7 Fe2 O10 2_659 . 98.4(11)
O7 Fe2 O10 2_659 2_659 85.1(11)
O7 Fe2 O21 2_659 . 99.6(9)
O7 Fe2 O21 2_659 2_659 61.0(8)
O7 Fe2 O1c'c 2_659 . 105.4(8)
O7 Fe2 O1c'c 2_659 2_659 95.5(8)
O8 Fe2 O8 . 2_659 163.3(7)
O8 Fe2 O9 . . 102.2(11)
O8 Fe2 O9 . 2_659 81.2(10)
O8 Fe2 O10 . . 87.5(10)
O8 Fe2 O10 . 2_659 89.7(10)
O8 Fe2 O21 . . 76.4(8)
O8 Fe2 O21 . 2_659 119.2(8)
O8 Fe2 O1c'c . . 76.6(7)
O8 Fe2 O1c'c . 2_659 86.8(7)
O8 Fe2 O9 2_659 . 81.2(10)
O8 Fe2 O9 2_659 2_659 102.2(11)
O8 Fe2 O10 2_659 . 89.7(10)
O8 Fe2 O10 2_659 2_659 87.5(10)
O8 Fe2 O21 2_659 . 119.2(8)
O8 Fe2 O21 2_659 2_659 76.4(8)
O8 Fe2 O1c'c 2_659 . 86.8(7)
O8 Fe2 O1c'c 2_659 2_659 76.6(7)
O9 Fe2 O9 . 2_659 156.6(9)
O9 Fe2 O10 . . 170.2(11)
O9 Fe2 O10 . 2_659 23.4(9)
O9 Fe2 O21 . . 65.4(9)
O9 Fe2 O21 . 2_659 93.6(9)
O9 Fe2 O1c'c . . 101.3(9)
O9 Fe2 O1c'c . 2_659 102.0(8)
O9 Fe2 O10 2_659 . 23.4(9)
O9 Fe2 O10 2_659 2_659 170.2(11)
O9 Fe2 O21 2_659 . 93.6(9)
O9 Fe2 O21 2_659 2_659 65.4(9)
O9 Fe2 O1c'c 2_659 . 102.0(8)
O9 Fe2 O1c'c 2_659 2_659 101.3(9)
O10 Fe2 O10 . 2_659 160.7(8)
O10 Fe2 O21 . . 117.0(8)
O10 Fe2 O21 . 2_659 80.8(9)
O10 Fe2 O1c'c . . 81.6(8)
O10 Fe2 O1c'c . 2_659 79.2(8)
O10 Fe2 O21 2_659 . 80.8(9)
O10 Fe2 O21 2_659 2_659 117.0(8)
O10 Fe2 O1c'c 2_659 . 79.2(8)
O10 Fe2 O1c'c 2_659 2_659 81.6(8)
O21 Fe2 O21 . 2_659 58.0(11)
O21 Fe2 O1c'c . . 146.2(9)
O21 Fe2 O1c'c . 2_659 155.6(9)
O21 Fe2 O1c'c 2_659 . 155.6(9)
O21 Fe2 O1c'c 2_659 2_659 146.2(9)
O1c'c Fe2 O1c'c . 2_659 10.5(6)
O4 Fe3 O9 . . 101.8(8)
O4 Fe3 O10 . 2_659 84.4(7)
O4 Fe3 O11 . . 76.3(6)
O4 Fe3 O12 . . 101.0(9)
O4 Fe3 O13 . . 81.8(9)
O4 Fe3 O14 . . 104.2(12)
O4 Fe3 O15 . 2_659 84.5(7)
O4 Fe3 O20 . . 148.6(11)
O4 Fe3 O21 . . 149.9(6)
O4 Fe3 O22 . 2_659 99.2(9)
O9 Fe3 O10 . 2_659 20.1(10)
O9 Fe3 O11 . . 85.1(8)
O9 Fe3 O12 . . 68.9(10)
O9 Fe3 O13 . . 167.4(10)
O9 Fe3 O14 . . 154.0(14)
O9 Fe3 O15 . 2_659 97.8(9)
O9 Fe3 O20 . . 94.5(10)
O9 Fe3 O21 . . 60.6(8)
O9 Fe3 O22 . 2_659 102.4(10)
O10 Fe3 O11 2_659 . 90.8(7)
O10 Fe3 O12 2_659 . 82.0(9)
O10 Fe3 O13 2_659 . 166.0(11)
O10 Fe3 O14 2_659 . 167.0(14)
O10 Fe3 O15 2_659 2_659 86.1(8)
O10 Fe3 O20 2_659 . 114.6(10)
O10 Fe3 O21 2_659 . 72.6(8)
O10 Fe3 O22 2_659 2_659 95.4(8)
O11 Fe3 O12 . . 27.1(10)
O11 Fe3 O13 . . 84.0(10)
O11 Fe3 O14 . . 100.7(12)
O11 Fe3 O15 . 2_659 160.8(8)
O11 Fe3 O20 . . 78.5(11)
O11 Fe3 O21 . . 122.1(8)
O11 Fe3 O22 . 2_659 172.0(10)
O12 Fe3 O13 . . 98.6(11)
O12 Fe3 O14 . . 105.5(11)
O12 Fe3 O15 . 2_659 166.3(11)
O12 Fe3 O20 . . 60.2(11)
O12 Fe3 O21 . . 95.0(11)
O12 Fe3 O22 . 2_659 159.3(12)
O13 Fe3 O14 . . 25.4(16)
O13 Fe3 O15 . 2_659 94.6(10)
O13 Fe3 O20 . . 77.1(11)
O13 Fe3 O21 . . 121.0(11)
O13 Fe3 O22 . 2_659 88.8(12)
O14 Fe3 O15 . 2_659 85.0(11)
O14 Fe3 O20 . . 62.6(11)
O14 Fe3 O21 . . 95.8(14)
O14 Fe3 O22 . 2_659 73.7(12)
O15 Fe3 O20 2_659 . 119.9(11)
O15 Fe3 O21 2_659 . 74.9(10)
O15 Fe3 O22 2_659 2_659 16.7(9)
O20 Fe3 O21 . . 61.2(12)
O20 Fe3 O22 . 2_659 103.3(12)
O21 Fe3 O22 . 2_659 64.9(11)
O2 Fe4 O11 . . 82.6(6)
O2 Fe4 O11 . 4_565 82.6(6)
O2 Fe4 O12 . . 106.2(7)
O2 Fe4 O12 . 4_565 106.2(7)
O2 Fe4 O17 . . 83.4(6)
O2 Fe4 O17 . 4_565 83.4(6)
O2 Fe4 O18 . . 100.8(7)
O2 Fe4 O18 . 4_565 100.8(7)
O2 Fe4 O19 . . 151.9(8)
O2 Fe4 O20 . . 152.6(11)
O11 Fe4 O11 . 4_565 83.4(7)
O11 Fe4 O12 . . 25.8(8)
O11 Fe4 O12 . 4_565 96.7(9)
O11 Fe4 O17 . . 91.7(8)
O11 Fe4 O17 . 4_565 165.7(8)
O11 Fe4 O18 . . 84.9(10)
O11 Fe4 O18 . 4_565 167.3(9)
O11 Fe4 O19 . . 117.3(7)
O11 Fe4 O20 . . 77.0(9)
O11 Fe4 O12 4_565 . 96.7(9)
O11 Fe4 O12 4_565 4_565 25.8(8)
O11 Fe4 O17 4_565 . 165.7(8)
O11 Fe4 O17 4_565 4_565 91.7(8)
O11 Fe4 O18 4_565 . 167.3(9)
O11 Fe4 O18 4_565 4_565 84.9(10)
O11 Fe4 O19 4_565 . 117.3(7)
O11 Fe4 O20 4_565 . 77.0(9)
O12 Fe4 O12 . 4_565 99.7(10)
O12 Fe4 O17 . . 84.2(10)
O12 Fe4 O17 . 4_565 167.9(10)
O12 Fe4 O18 . . 70.6(12)
O12 Fe4 O18 . 4_565 152.9(9)
O12 Fe4 O19 . . 91.5(8)
O12 Fe4 O20 . . 58.9(7)
O12 Fe4 O17 4_565 . 167.9(10)
O12 Fe4 O17 4_565 4_565 84.2(10)
O12 Fe4 O18 4_565 . 152.9(9)
O12 Fe4 O18 4_565 4_565 70.6(12)
O12 Fe4 O19 4_565 . 91.5(8)
O12 Fe4 O20 4_565 . 58.9(7)
O17 Fe4 O17 . 4_565 89.7(10)
O17 Fe4 O18 . . 19.6(8)
O17 Fe4 O18 . 4_565 100.8(11)
O17 Fe4 O19 . . 76.8(8)
O17 Fe4 O20 . . 115.1(8)
O17 Fe4 O18 4_565 . 100.8(11)
O17 Fe4 O18 4_565 4_565 19.6(8)
O17 Fe4 O19 4_565 . 76.8(8)
O17 Fe4 O20 4_565 . 115.1(8)
O18 Fe4 O18 . 4_565 106.3(12)
O18 Fe4 O19 . . 64.3(7)
O18 Fe4 O20 . . 95.6(9)
O18 Fe4 O19 4_565 . 64.3(7)
O18 Fe4 O20 4_565 . 95.6(9)
O19 Fe4 O20 . . 55.5(13)

loop_
_geom_bond_atom_site_label_1
_geom_bond_atom_site_label_2
_geom_bond_site_symmetry_2
_geom_bond_distance
Bi1 O1 . 2.17(4)
Bi1 O6 2_658 2.798(10)
Bi1 O6 3_668 2.798(10)
Bi1 O13 2_659 2.62(3)
Bi1 O14 2_659 2.26(3)
Bi1 O15 . 2.41(2)
Bi1 O15 4_565 2.41(2)
Bi1 O16 . 2.25(4)
Bi1 O22 . 2.18(2)
Bi1 O22 4_565 2.18(2)
Bi1 O2c'a . 2.753(18)
Bi1 O2c'a 4_565 2.753(18)
Bi1 O2c'b . 2.77(2)
Bi1 O2c'b 4_565 2.77(2)
Bi2 O3 . 2.749(10)
Bi2 O5 . 2.659(10)
Bi2 O7 2_659 2.27(2)
Bi2 O8 2_659 2.39(3)
Bi2 O9 . 2.13(2)
Bi2 O10 2_659 2.37(2)
Bi2 O11 . 2.413(18)
Bi2 O12 . 2.16(2)
Bi2 O17 . 2.44(2)
Bi2 O18 . 2.20(2)
Bi2 O2c'c 2_659 2.728(19)
Fe1 O1 . 1.848(13)
Fe1 O7 2_659 1.87(2)
Fe1 O8 2_659 2.16(2)
Fe1 O15 . 2.14(3)
Fe1 O16 . 2.152(18)
Fe1 O17 . 2.02(2)
Fe1 O18 . 1.83(3)
Fe1 O19 . 2.230(19)
Fe1 O21 2_659 2.10(2)
Fe1 O22 . 1.94(2)
Fe1 O1c'a . 2.073(11)
Fe1 O1c'b . 2.092(16)
Fe2 O7 . 1.81(2)
Fe2 O7 2_659 1.81(2)
Fe2 O8 . 2.24(2)
Fe2 O8 2_659 2.24(2)
Fe2 O9 . 1.82(3)
Fe2 O9 2_659 1.82(3)
Fe2 O10 . 2.05(3)
Fe2 O10 2_659 2.05(3)
Fe2 O21 . 2.12(2)
Fe2 O21 2_659 2.12(2)
Fe2 O1c'c . 2.03(2)
Fe2 O1c'c 2_659 2.03(2)
Fe3 O4 . 2.037(11)
Fe3 O9 . 1.94(3)
Fe3 O10 2_659 2.29(2)
Fe3 O11 . 2.191(18)
Fe3 O12 . 1.75(2)
Fe3 O13 . 2.12(2)
Fe3 O14 . 1.806(12)
Fe3 O15 2_659 2.28(2)
Fe3 O20 . 2.15(2)
Fe3 O21 . 2.26(2)
Fe3 O22 2_659 1.88(2)
Fe4 O2 . 2.094(14)
Fe4 O11 . 2.314(18)
Fe4 O11 4_565 2.314(18)
Fe4 O12 . 1.94(2)
Fe4 O12 4_565 1.94(2)
Fe4 O17 . 2.16(3)
Fe4 O17 4_565 2.16(3)
Fe4 O18 . 1.85(2)
Fe4 O18 4_565 1.85(2)
Fe4 O19 . 2.24(2)
Fe4 O20 . 2.09(3)
O1 O15 . 2.70(3)
O1 O15 4_565 2.70(3)
O1 O16 . 0.79(4)
O1 O17 . 2.94(4)
O1 O17 4_565 2.94(4)
O1 O18 . 2.87(4)
O1 O18 4_565 2.87(4)
O1 O19 . 2.10(4)
O1 O21 2_659 2.92(3)
O1 O21 3_669 2.92(3)
O1 O22 . 2.26(3)
O1 O22 4_565 2.26(3)
O1 O1c'a . 2.95(2)
O1 O1c'a 4_565 2.95(2)
O2 O3 . 2.607(10)
O2 O3 4_565 2.607(10)
O2 O11 . 2.92(2)
O2 O11 4_565 2.92(2)
O2 O17 . 2.83(3)
O2 O17 4_565 2.83(3)
O3 O11 . 2.933(19)
O3 O2c'c 8_465 2.76(3)
O4 O5 . 2.257(12)
O4 C1 . 1.292(19)
O4 C2 . 2.458(10)
O4 O6 4_566 2.908(12)
O4 F3 . 2.679(11)
O4 O10 2_659 2.92(3)
O4 O11 . 2.616(18)
O4 O12 . 2.93(3)
O4 O13 . 2.723(13)
O4 O15 2_659 2.91(2)
O4 O22 2_659 2.98(2)
O5 C1 . 1.305(13)
O5 C2 . 2.479(9)
O5 F1 . 2.648(11)
O5 O10 2_659 2.96(2)
O5 O11 . 2.57(2)
C1 C2 . 1.552(14)
C1 F1 . 2.310(17)
C1 F2 . 2.399(12)
C1 F3 . 2.234(13)
C1 O11 . 2.91(2)
C2 F1 . 1.270(4)
C2 F2 . 1.293(3)
C2 F3 . 1.271(4)
Na1 O6 . 2.527(14)
Na1 O6 2_658 2.527(14)
Na1 O2c'a 3_668 2.49(2)
Na1 O2c'a 4_565 2.49(2)
Na1 F1c'a 3_668 2.778(13)
Na1 F1c'a 4_565 2.778(13)
Na2 O6 . 2.572(17)
Na2 O6 4_565 2.572(17)
Na2 O2c'b . 2.53(3)
Na2 O2c'b 4_565 2.53(3)
Na2 F1c'b . 2.77(2)
Na2 F1c'b 4_565 2.77(2)
Fe5 O19 . 1.65(2)
Fe5 O19 2_659 1.65(2)
Fe5 O20 . 1.87(4)
Fe5 O20 2_659 1.87(4)
Fe5 O21 . 1.83(2)
Fe5 O21 2_659 1.83(2)
Fe5 O21 3_669 1.83(2)
Fe5 O21 4_565 1.83(2)

loop_
_twin_individual_id
_twin_individual_mass_fraction_refined
_twin_individual_twin_matrix_11
_twin_individual_twin_matrix_12
_twin_individual_twin_matrix_13
_twin_individual_twin_matrix_21
_twin_individual_twin_matrix_22
_twin_individual_twin_matrix_23
_twin_individual_twin_matrix_31
_twin_individual_twin_matrix_32
_twin_individual_twin_matrix_33
1 0.5159(15) 1 0 0 0 1 0 0 0 1
2 0.4841(15) -1 0 0 0 -1 0 0 0 -1

loop_
_restr_distance_atom_site_label_1
_restr_distance_atom_site_label_2
_restr_distance_target
_restr_distance_target_weight_param
O1c' C1c' 1.27 0.01
O2c' C1c' 1.27 0.01
C2c' C1c' 1.49 0.01
C2c' F1c' 1.28 0.01
C2c' F2c' 1.28 0.01
C2c' F3c' 1.28 0.01
F1c' F3c' 2.05 0.02
F2c' F3c' 2.05 0.02
F2c' F1c' 2.05 0.02
O4 C1 1.27 0.01
O5 C1 1.27 0.01
C2 C1 1.49 0.01
C2 F1 1.28 0.01
C2 F2 1.28 0.01
C2 F3 1.28 0.01
F1 F3 2.05 0.02
F2 F3 2.05 0.02
F2 F1 2.05 0.02

loop_
_restr_angle_atom_site_label_1
_restr_angle_atom_site_label_2
_restr_angle_atom_site_label_3
_restr_angle_target
_restr_angle_target_weight_param
F1c' C2c' F3c' 109.47 0.01
F2c' C2c' F3c' 109.47 0.01
F1c' C2c' F2c' 109.47 0.01
F1 C2 F3 109.47 0.01
F2 C2 F3 109.47 0.01
F1 C2 F2 109.47 0.01
